data_4341448
loop_
_publ_author_name
'Gardinier, James R.'
'Hewage, Jeewantha S.'
'Lindeman, Sergey V.'

_publ_section_title
;
 Isomer Dependence in the Assembly and Lability of Silver(I)
 Trifluoromethanesulfonate Complexes of the Heteroditopic Ligands, 2-, 3-,
 and 4-[Di(1H-pyrazolyl)methyl]phenyl(di-p-tolyl)phosphine
;
_journal_name_full 'Inorganic Chemistry'
_journal_page_first 141106150122003
_journal_paper_doi 10.1021/ic5019357
_journal_year 2014
_chemical_formula_moiety 'C26 H22 Ag I2 N8, C F3 O3 S'
_chemical_formula_sum 'C27 H22 Ag F3 I2 N8 O3 S'
_chemical_formula_weight 957.26
_chemical_name_systematic
;
 ? 
;
_space_group_crystal_system triclinic
_space_group_IT_number 2
_space_group_name_Hall '-P 1'
_space_group_name_H-M_alt 'P -1'
_symmetry_space_group_name_Hall '-P 1'
_symmetry_space_group_name_H-M 'P -1'
_atom_sites_solution_hydrogens geom
_atom_sites_solution_primary iterative
_atom_sites_solution_secondary difmap
_audit_creation_date 2014-01-29
_audit_creation_method
;
Olex2 1.2
(compiled 2013.11.15 svn.r2834 for OlexSys, GUI svn.r4720)
;
_cell_angle_alpha 70.706(2)
_cell_angle_beta 86.720(2)
_cell_angle_gamma 85.857(2)
_cell_formula_units_Z 2
_cell_length_a 9.4676(3)
_cell_length_b 11.6230(3)
_cell_length_c 15.5967(4)
_cell_measurement_reflns_used 15970
_cell_measurement_temperature 100.00(10)
_cell_measurement_theta_max 28.7950
_cell_measurement_theta_min 3.4460
_cell_volume 1614.65(8)
_computing_cell_refinement
;
CrysAlisPro, Agilent Technologies,
Version 1.171.36.28 (release 01-02-2013 CrysAlis171 .NET)
(compiled Feb  1 2013,16:14:44)
;
_computing_data_collection
;
CrysAlisPro, Agilent Technologies,
Version 1.171.36.28 (release 01-02-2013 CrysAlis171 .NET)
(compiled Feb  1 2013,16:14:44)
;
_computing_data_reduction
;
CrysAlisPro, Agilent Technologies,
Version 1.171.36.28 (release 01-02-2013 CrysAlis171 .NET)
(compiled Feb  1 2013,16:14:44)
;
_computing_molecular_graphics 'Olex2 (Dolomanov et al., 2009)'
_computing_publication_material 'Olex2 (Dolomanov et al., 2009)'
_computing_structure_refinement
;
XL, G.M. Sheldrick, Acta Cryst.
(2008). A64, 112-122
;
_computing_structure_solution
;
olex2.solve (L.J. Bourhis, O.V. Dolomanov, R.J. Gildea, J.A.K. Howard,
H. Puschmann, in preparation, 2011)
;
_diffrn_ambient_temperature 100.00(10)
_diffrn_detector_area_resol_mean 10.3756
_diffrn_measured_fraction_theta_full 0.9985
_diffrn_measured_fraction_theta_max 0.9013
_diffrn_measurement_details
;
  1 omega   13.00   53.00   1.0000    1.4500
omega____ theta____ kappa____ phi______ frames
    -       11.3624  -99.0000   30.0000 40

  2 omega  -87.00    6.00   1.0000    1.4500
omega____ theta____ kappa____ phi______ frames
    -      -11.7530  -37.0000   60.0000 93

  3 omega  -24.00   69.00   1.0000    1.4500
omega____ theta____ kappa____ phi______ frames
    -      -11.7530   19.0000  -30.0000 93

  4 omega  -91.00    9.00   1.0000    1.4500
omega____ theta____ kappa____ phi______ frames
    -      -11.7530  -19.0000  150.0000 100

  5 omega  -18.00   30.00   1.0000    1.4500
omega____ theta____ kappa____ phi______ frames
    -      -11.7530  -99.0000 -150.0000 48

  6 omega  -38.00   64.00   1.0000    1.4500
omega____ theta____ kappa____ phi______ frames
    -      -11.7530   37.0000  150.0000 102

  7 omega  -20.00   30.00   1.0000    1.4500
omega____ theta____ kappa____ phi______ frames
    -      -11.7530  -99.0000    0.0000 50

  8 omega -100.00  -55.00   1.0000    1.4500
omega____ theta____ kappa____ phi______ frames
    -      -11.7530  178.0000 -150.0000 45

  9 omega  -93.00   34.00   1.0000    1.4500
omega____ theta____ kappa____ phi______ frames
    -      -11.7530  -19.0000  150.0000 127

 10 omega  -89.00  -49.00   1.0000    1.4500
omega____ theta____ kappa____ phi______ frames
    -      -11.7530  154.0000 -175.5724 40

 11 omega  -38.00   64.00   1.0000    1.4500
omega____ theta____ kappa____ phi______ frames
    -      -11.7530   37.0000 -150.0000 102
;
_diffrn_measurement_device_type 'SuperNova, Dual, Cu at zero, Atlas'
_diffrn_measurement_method '\w scans'
_diffrn_orient_matrix_UB_11 0.0221022000
_diffrn_orient_matrix_UB_12 -0.0215356000
_diffrn_orient_matrix_UB_13 0.0455512000
_diffrn_orient_matrix_UB_21 0.0641184000
_diffrn_orient_matrix_UB_22 0.0300060000
_diffrn_orient_matrix_UB_23 -0.0140883000
_diffrn_orient_matrix_UB_31 -0.0323992000
_diffrn_orient_matrix_UB_32 0.0531958000
_diffrn_orient_matrix_UB_33 0.0071548000
_diffrn_radiation_monochromator mirror
_diffrn_radiation_type 'Mo K\a'
_diffrn_radiation_wavelength 0.7107
_diffrn_reflns_av_R_equivalents 0.0371
_diffrn_reflns_av_unetI/netI 0.0344
_diffrn_reflns_limit_h_max 12
_diffrn_reflns_limit_h_min -13
_diffrn_reflns_limit_k_max 16
_diffrn_reflns_limit_k_min -15
_diffrn_reflns_limit_l_max 21
_diffrn_reflns_limit_l_min -21
_diffrn_reflns_number 36367
_diffrn_reflns_theta_full 27.00
_diffrn_reflns_theta_max 29.52
_diffrn_reflns_theta_min 2.78
_diffrn_source 'SuperNova (Mo) X-ray Source'
_exptl_absorpt_coefficient_mu 2.661
_exptl_absorpt_correction_T_max 0.723
_exptl_absorpt_correction_T_min 0.523
_exptl_absorpt_correction_type gaussian
_exptl_absorpt_process_details
;
CrysAlisPro, Agilent Technologies,
Version 1.171.36.28 (release 01-02-2013 CrysAlis171 .NET)
(compiled Feb  1 2013,16:14:44)
Numerical absorption correction based on gaussian integration over
            a multifaceted crystal model
;
_exptl_crystal_colour colourless
_exptl_crystal_colour_primary colourless
_exptl_crystal_density_diffrn 1.969
_exptl_crystal_density_method 'not measured'
_exptl_crystal_description prism
_exptl_crystal_F_000 920
_exptl_crystal_size_max 0.356
_exptl_crystal_size_mid 0.2423
_exptl_crystal_size_min 0.14
_refine_diff_density_max 1.484
_refine_diff_density_min -1.527
_refine_diff_density_rms 0.113
_refine_ls_extinction_method none
_refine_ls_goodness_of_fit_ref 1.073
_refine_ls_hydrogen_treatment mixed
_refine_ls_matrix_type full
_refine_ls_number_parameters 406
_refine_ls_number_reflns 8114
_refine_ls_number_restraints 0
_refine_ls_restrained_S_all 1.073
_refine_ls_R_factor_all 0.0448
_refine_ls_R_factor_gt 0.0317
_refine_ls_shift/su_max 0.001
_refine_ls_shift/su_mean 0.000
_refine_ls_structure_factor_coef Fsqd
_refine_ls_weighting_details 'calc w=1/[\s^2^(Fo^2^)+(0.0225P)^2^+2.4455P] where P=(Fo^2^+2Fc^2^)/3'
_refine_ls_weighting_scheme calc
_refine_ls_wR_factor_gt 0.0624
_refine_ls_wR_factor_ref 0.0698
_reflns_number_gt 6725
_reflns_number_total 8114
_reflns_threshold_expression >2sigma(I)
_cod_data_source_file ic5019357_si_002.cif
_cod_data_source_block Ag_bispz2CHC6H4I_II
_cod_database_code 4341448
_chemical_oxdiff_formula 'Ag C26 H22 N8 I2 S O3 C F3'
_reflns_odcompleteness_completeness 99.85
_reflns_odcompleteness_iscentric 1
_reflns_odcompleteness_theta 26.32
_olex2_refinement_description
;
1. Others
 Fixed Uiso: H11(0.032) H12(0.032) H13(0.025) H21(0.034) H22(0.04) H23(0.031)
 H7(0.02) H4(0.023) H5(0.026) H6(0.024) H2(0.021) H41(0.027) H42(0.031)
 H43(0.028) H51(0.023) H52(0.026) H53(0.023) H37(0.02) H34(0.026) H35(0.032)
 H36(0.029) H32(0.022)
 Fixed X: H11(0.1683) H12(-0.0364) H13(0.0579) H21(0.5369) H22(0.4394)
 H23(0.3186) H7(0.2963) H4(0.6197) H5(0.8117) H6(0.7869) H2(0.3737) H41(0.6496)
 H42(0.8418) H43(0.9317) H51(0.3458) H52(0.4853) H53(0.7396) H37(0.8711)
 H34(0.7379) H35(0.7753) H36(0.8614) H32(0.871)
 Fixed Y: H11(-0.0529) H12(0.1008) H13(0.3052) H21(0.178) H22(0.3911)
 H23(0.4629) H7(0.3798) H4(0.3349) H5(0.3592) H6(0.3338) H2(0.2624) H41(0.0394)
 H42(-0.1116) H43(-0.2201) H51(-0.2521) H52(-0.4537) H53(-0.4053) H37(-0.2109)
 H34(-0.1604) H35(-0.02) H36(0.171) H32(0.0796)
 Fixed Z: H11(0.3515) H12(0.3406) H13(0.255) H21(-0.0191) H22(-0.0979)
 H23(0.0244) H7(0.193) H4(0.1468) H5(0.2251) H6(0.3803) H2(0.3777) H41(0.4269)
 H42(0.5067) H43(0.3976) H51(0.2355) H52(0.285) H53(0.2836) H37(0.2402)
 H34(0.0716) H35(-0.0726) H36(-0.0898) H32(0.1847)
;

loop_
_space_group_symop_id
_space_group_symop_operation_xyz
1 'x, y, z'
2 '-x, -y, -z'

loop_
_atom_site_label
_atom_site_type_symbol
_atom_site_fract_x
_atom_site_fract_y
_atom_site_fract_z
_atom_site_U_iso_or_equiv
_atom_site_adp_type
_atom_site_occupancy
_atom_site_symmetry_multiplicity
_atom_site_calc_flag
_atom_site_refinement_flags
I1 I 0.55584(3) 0.27780(2) 0.530707(15) 0.03633(7) Uani 1 1 d .
I2 I 0.95244(3) 0.310536(19) 0.030881(15) 0.02990(6) Uani 1 1 d .
Ag1 Ag 0.49756(3) 0.02541(2) 0.221488(18) 0.02592(7) Uani 1 1 d .
N11 N 0.2899(3) 0.0876(2) 0.28326(19) 0.0218(5) Uani 1 1 d .
N12 N 0.2486(3) 0.2080(2) 0.25131(17) 0.0177(5) Uani 1 1 d .
N21 N 0.4572(3) 0.1950(2) 0.09951(18) 0.0213(5) Uani 1 1 d .
N22 N 0.3818(3) 0.2930(2) 0.11161(17) 0.0183(5) Uani 1 1 d .
N41 N 0.6852(3) -0.0212(2) 0.31954(17) 0.0186(5) Uani 1 1 d .
N42 N 0.7835(3) -0.1094(2) 0.31181(17) 0.0174(5) Uani 1 1 d .
N51 N 0.5314(2) -0.1705(2) 0.22435(18) 0.0187(5) Uani 1 1 d .
N52 N 0.6632(2) -0.2250(2) 0.24043(17) 0.0168(5) Uani 1 1 d .
C1 C 0.5786(3) 0.2954(3) 0.3927(2) 0.0193(6) Uani 1 1 d .
C2 C 0.4625(3) 0.2818(3) 0.3465(2) 0.0171(6) Uani 1 1 d .
H2 H 0.3737 0.2624 0.3777 0.021 Uiso 1 1 calc R
C3 C 0.4778(3) 0.2970(2) 0.2542(2) 0.0161(6) Uani 1 1 d .
C4 C 0.6086(3) 0.3252(3) 0.2097(2) 0.0189(6) Uani 1 1 d .
H4 H 0.6197 0.3349 0.1468 0.023 Uiso 1 1 calc R
C5 C 0.7230(3) 0.3392(3) 0.2564(2) 0.0217(6) Uani 1 1 d .
H5 H 0.8117 0.3592 0.2251 0.026 Uiso 1 1 calc R
C6 C 0.7086(3) 0.3243(3) 0.3483(2) 0.0201(6) Uani 1 1 d .
H6 H 0.7869 0.3338 0.3803 0.024 Uiso 1 1 calc R
C7 C 0.3473(3) 0.2985(3) 0.2018(2) 0.0163(6) Uani 1 1 d .
H7 H 0.2963 0.3798 0.1930 0.020 Uiso 1 1 calc R
C11 C 0.1728(3) 0.0328(3) 0.3229(2) 0.0263(7) Uani 1 1 d .
H11 H 0.1683 -0.0529 0.3515 0.032 Uiso 1 1 calc R
C12 C 0.0575(3) 0.1172(3) 0.3172(2) 0.0264(7) Uani 1 1 d .
H12 H -0.0364 0.1008 0.3406 0.032 Uiso 1 1 calc R
C13 C 0.1095(3) 0.2284(3) 0.2707(2) 0.0209(6) Uani 1 1 d .
H13 H 0.0579 0.3052 0.2550 0.025 Uiso 1 1 calc R
C21 C 0.4859(4) 0.2286(3) 0.0103(2) 0.0287(7) Uani 1 1 d .
H21 H 0.5369 0.1780 -0.0191 0.034 Uiso 1 1 calc R
C22 C 0.4320(4) 0.3470(3) -0.0348(2) 0.0331(8) Uani 1 1 d .
H22 H 0.4394 0.3911 -0.0979 0.040 Uiso 1 1 calc R
C23 C 0.3663(4) 0.3855(3) 0.0322(2) 0.0259(7) Uani 1 1 d .
H23 H 0.3186 0.4629 0.0244 0.031 Uiso 1 1 calc R
C31 C 0.8726(3) 0.1397(3) 0.0465(2) 0.0203(6) Uani 1 1 d .
C32 C 0.8511(3) 0.0586(3) 0.1328(2) 0.0179(6) Uani 1 1 d .
H32 H 0.8710 0.0796 0.1847 0.022 Uiso 1 1 calc R
C33 C 0.7996(3) -0.0547(3) 0.1428(2) 0.0176(6) Uani 1 1 d .
C34 C 0.7723(3) -0.0832(3) 0.0654(2) 0.0221(6) Uani 1 1 d .
H34 H 0.7379 -0.1604 0.0716 0.026 Uiso 1 1 calc R
C35 C 0.7948(3) 0.0003(3) -0.0205(2) 0.0266(7) Uani 1 1 d .
H35 H 0.7753 -0.0200 -0.0726 0.032 Uiso 1 1 calc R
C36 C 0.8456(3) 0.1134(3) -0.0311(2) 0.0245(7) Uani 1 1 d .
H36 H 0.8614 0.1710 -0.0898 0.029 Uiso 1 1 calc R
C37 C 0.7854(3) -0.1537(3) 0.2347(2) 0.0168(6) Uani 1 1 d .
H37 H 0.8711 -0.2109 0.2402 0.020 Uiso 1 1 calc R
C41 C 0.7031(3) -0.0151(3) 0.4020(2) 0.0222(6) Uani 1 1 d .
H41 H 0.6496 0.0394 0.4269 0.027 Uiso 1 1 calc R
C42 C 0.8099(4) -0.0985(3) 0.4474(2) 0.0262(7) Uani 1 1 d .
H42 H 0.8418 -0.1116 0.5067 0.031 Uiso 1 1 calc R
C43 C 0.8585(3) -0.1572(3) 0.3876(2) 0.0232(7) Uani 1 1 d .
H43 H 0.9317 -0.2201 0.3976 0.028 Uiso 1 1 calc R
C51 C 0.4457(3) -0.2622(3) 0.2414(2) 0.0190(6) Uani 1 1 d .
H51 H 0.3458 -0.2521 0.2355 0.023 Uiso 1 1 calc R
C52 C 0.5219(3) -0.3751(3) 0.2689(2) 0.0214(6) Uani 1 1 d .
H52 H 0.4853 -0.4537 0.2850 0.026 Uiso 1 1 calc R
C53 C 0.6604(3) -0.3483(3) 0.2679(2) 0.0191(6) Uani 1 1 d .
H53 H 0.7396 -0.4053 0.2836 0.023 Uiso 1 1 calc R
S1 S 0.09517(8) 0.57427(7) 0.25494(5) 0.02030(16) Uani 1 1 d .
F1 F 0.0982(3) 0.38810(18) 0.40653(15) 0.0421(5) Uani 1 1 d .
F2 F 0.1891(3) 0.5478(2) 0.41525(16) 0.0477(6) Uani 1 1 d .
F3 F -0.0378(2) 0.54292(19) 0.41037(14) 0.0378(5) Uani 1 1 d .
O1 O 0.0782(2) 0.70356(19) 0.24085(16) 0.0276(5) Uani 1 1 d .
O2 O -0.0223(2) 0.5219(2) 0.22949(16) 0.0291(5) Uani 1 1 d .
O3 O 0.2333(2) 0.5336(2) 0.22875(17) 0.0285(5) Uani 1 1 d .
C10 C 0.0879(4) 0.5098(3) 0.3779(2) 0.0269(7) Uani 1 1 d .

loop_
_atom_site_aniso_label
_atom_site_aniso_U_11
_atom_site_aniso_U_22
_atom_site_aniso_U_33
_atom_site_aniso_U_23
_atom_site_aniso_U_13
_atom_site_aniso_U_12
I1 0.03704(14) 0.05556(16) 0.02034(12) -0.01439(11) 0.00102(9) -0.02048(11)
I2 0.03891(13) 0.02277(11) 0.02569(12) -0.00322(9) 0.00223(9) -0.01203(9)
Ag1 0.02149(12) 0.01718(12) 0.03747(15) -0.00744(11) -0.00463(10) 0.00495(9)
N11 0.0188(13) 0.0185(13) 0.0272(15) -0.0062(11) -0.0002(11) -0.0029(10)
N12 0.0149(12) 0.0195(13) 0.0207(13) -0.0085(11) -0.0014(10) -0.0034(10)
N21 0.0190(13) 0.0257(14) 0.0236(14) -0.0137(12) -0.0012(11) -0.0019(10)
N22 0.0168(12) 0.0176(12) 0.0213(13) -0.0073(11) -0.0039(10) -0.0003(10)
N41 0.0205(13) 0.0142(12) 0.0209(13) -0.0056(10) 0.0030(10) -0.0026(10)
N42 0.0190(12) 0.0131(12) 0.0201(13) -0.0051(10) -0.0018(10) -0.0004(9)
N51 0.0128(12) 0.0194(13) 0.0242(14) -0.0074(11) -0.0021(10) -0.0002(10)
N52 0.0133(12) 0.0150(12) 0.0217(13) -0.0057(10) -0.0008(10) -0.0006(9)
C1 0.0250(16) 0.0158(14) 0.0186(15) -0.0064(12) -0.0030(12) -0.0050(12)
C2 0.0160(14) 0.0141(14) 0.0221(15) -0.0070(12) 0.0024(12) -0.0038(11)
C3 0.0174(14) 0.0128(13) 0.0212(15) -0.0095(12) -0.0024(11) -0.0004(11)
C4 0.0188(15) 0.0196(15) 0.0197(15) -0.0086(12) 0.0022(12) -0.0021(11)
C5 0.0142(14) 0.0232(16) 0.0301(17) -0.0123(14) 0.0020(12) -0.0017(12)
C6 0.0166(14) 0.0165(14) 0.0285(17) -0.0080(13) -0.0058(12) -0.0019(11)
C7 0.0161(14) 0.0137(13) 0.0208(15) -0.0076(12) -0.0010(12) -0.0015(11)
C11 0.0257(17) 0.0247(17) 0.0278(18) -0.0066(14) 0.0014(14) -0.0091(13)
C12 0.0170(15) 0.0374(19) 0.0285(18) -0.0143(15) -0.0010(13) -0.0087(13)
C13 0.0138(14) 0.0298(17) 0.0220(16) -0.0123(14) -0.0021(12) -0.0004(12)
C21 0.0270(17) 0.038(2) 0.0290(19) -0.0209(16) 0.0036(14) -0.0102(15)
C22 0.042(2) 0.037(2) 0.0197(17) -0.0064(15) -0.0008(15) -0.0155(16)
C23 0.0289(18) 0.0245(16) 0.0214(17) -0.0014(13) -0.0072(14) -0.0063(13)
C31 0.0165(15) 0.0203(15) 0.0237(16) -0.0068(13) 0.0036(12) -0.0032(11)
C32 0.0161(14) 0.0193(14) 0.0193(15) -0.0076(12) 0.0008(12) -0.0021(11)
C33 0.0132(14) 0.0194(14) 0.0195(15) -0.0058(12) 0.0012(11) 0.0002(11)
C34 0.0190(15) 0.0260(16) 0.0250(17) -0.0131(14) 0.0005(13) -0.0043(12)
C35 0.0233(17) 0.039(2) 0.0215(17) -0.0152(15) 0.0021(13) -0.0057(14)
C36 0.0220(16) 0.0293(17) 0.0188(16) -0.0036(13) 0.0027(13) -0.0029(13)
C37 0.0151(14) 0.0155(14) 0.0207(15) -0.0071(12) -0.0002(11) -0.0012(11)
C41 0.0287(17) 0.0179(15) 0.0209(16) -0.0067(13) 0.0035(13) -0.0077(12)
C42 0.0333(18) 0.0255(17) 0.0201(16) -0.0056(14) -0.0052(14) -0.0102(14)
C43 0.0233(16) 0.0197(15) 0.0249(17) -0.0030(13) -0.0066(13) -0.0052(12)
C51 0.0175(15) 0.0227(15) 0.0188(15) -0.0087(13) 0.0012(12) -0.0056(12)
C52 0.0260(16) 0.0180(15) 0.0222(16) -0.0085(13) 0.0007(13) -0.0058(12)
C53 0.0227(15) 0.0129(14) 0.0217(16) -0.0063(12) -0.0007(12) 0.0011(11)
S1 0.0148(3) 0.0182(4) 0.0264(4) -0.0051(3) -0.0015(3) -0.0012(3)
F1 0.0618(15) 0.0230(10) 0.0342(12) 0.0012(9) -0.0124(11) 0.0021(10)
F2 0.0484(14) 0.0591(15) 0.0407(14) -0.0180(12) -0.0160(11) -0.0160(12)
F3 0.0395(12) 0.0419(12) 0.0265(11) -0.0056(9) 0.0056(9) 0.0000(10)
O1 0.0236(12) 0.0169(11) 0.0370(14) -0.0041(10) 0.0091(10) 0.0011(9)
O2 0.0226(12) 0.0348(13) 0.0291(13) -0.0072(11) -0.0055(10) -0.0087(10)
O3 0.0188(11) 0.0253(12) 0.0456(15) -0.0181(11) 0.0008(10) 0.0009(9)
C10 0.0294(18) 0.0211(16) 0.0278(18) -0.0040(14) -0.0075(14) -0.0014(13)

loop_
_atom_type_symbol
_atom_type_description
_atom_type_scat_dispersion_real
_atom_type_scat_dispersion_imag
_atom_type_scat_source
C C 0.0033 0.0016 'International Tables Vol C Tables 4.2.6.8 and 6.1.1.4'
H H 0.0000 0.0000 'International Tables Vol C Tables 4.2.6.8 and 6.1.1.4'
N N 0.0061 0.0033 'International Tables Vol C Tables 4.2.6.8 and 6.1.1.4'
O O 0.0106 0.0060 'International Tables Vol C Tables 4.2.6.8 and 6.1.1.4'
F F 0.0171 0.0103 'International Tables Vol C Tables 4.2.6.8 and 6.1.1.4'
S S 0.1246 0.1234 'International Tables Vol C Tables 4.2.6.8 and 6.1.1.4'
Ag Ag -0.8971 1.1015 'International Tables Vol C Tables 4.2.6.8 and 6.1.1.4'
I I -0.4742 1.8119 'International Tables Vol C Tables 4.2.6.8 and 6.1.1.4'

loop_
_exptl_crystal_face_index_h
_exptl_crystal_face_index_k
_exptl_crystal_face_index_l
_exptl_crystal_face_perp_dist
_exptl_oxdiff_crystal_face_indexfrac_h
_exptl_oxdiff_crystal_face_indexfrac_k
_exptl_oxdiff_crystal_face_indexfrac_l
_exptl_oxdiff_crystal_face_x
_exptl_oxdiff_crystal_face_y
_exptl_oxdiff_crystal_face_z
11 10 0 0.1106 11.0000 10.0000 0.0000 0.0278 1.0054 0.1756
0 16 2 0.0973 0.0000 16.0000 2.0000 -0.2535 0.4519 0.8654
-1 -1 -21 0.0610 -1.0000 -1.0000 -21.0000 -0.9571 0.2017 -0.1710
1 1 21 0.0790 1.0000 1.0000 21.0000 0.9571 -0.2017 0.1710
-13 0 0 0.1737 -13.0000 -0.0000 -0.0000 -0.2873 -0.8335 0.4212
-11 -10 0 0.1090 -11.0000 -10.0000 -0.0000 -0.0278 -1.0054 -0.1756
4 -15 -4 0.1229 4.0000 -15.0000 -4.0000 0.2292 -0.1373 -0.9562

loop_
_geom_angle_atom_site_label_1
_geom_angle_atom_site_label_2
_geom_angle_atom_site_label_3
_geom_angle
N11 Ag1 N41 113.21(9)
N21 Ag1 N11 85.52(9)
N21 Ag1 N41 128.40(9)
N51 Ag1 N11 119.72(9)
N51 Ag1 N21 128.05(9)
N51 Ag1 N41 85.20(8)
N12 N11 Ag1 117.36(19)
C11 N11 Ag1 134.4(2)
C11 N11 N12 104.4(2)
N11 N12 C7 121.1(2)
C13 N12 N11 111.9(3)
C13 N12 C7 127.0(3)
N22 N21 Ag1 119.21(19)
C21 N21 Ag1 136.4(2)
C21 N21 N22 104.4(3)
N21 N22 C7 121.0(2)
C23 N22 N21 111.6(3)
C23 N22 C7 126.5(3)
N42 N41 Ag1 116.76(18)
C41 N41 Ag1 134.8(2)
C41 N41 N42 104.3(2)
N41 N42 C37 120.8(2)
C43 N42 N41 111.7(2)
C43 N42 C37 126.9(2)
N52 N51 Ag1 118.07(18)
C51 N51 Ag1 133.43(19)
C51 N51 N52 105.0(2)
N51 N52 C37 121.0(2)
C53 N52 N51 111.6(2)
C53 N52 C37 127.2(2)
C2 C1 I1 119.9(2)
C6 C1 I1 119.0(2)
C6 C1 C2 121.1(3)
C1 C2 H2 120.3
C3 C2 C1 119.4(3)
C3 C2 H2 120.3
C2 C3 C7 119.0(3)
C4 C3 C2 119.5(3)
C4 C3 C7 121.0(3)
C3 C4 H4 119.7
C5 C4 C3 120.5(3)
C5 C4 H4 119.7
C4 C5 H5 119.8
C6 C5 C4 120.3(3)
C6 C5 H5 119.8
C1 C6 C5 119.1(3)
C1 C6 H6 120.5
C5 C6 H6 120.5
N12 C7 C3 113.5(2)
N12 C7 H7 106.0
N22 C7 N12 111.9(2)
N22 C7 C3 112.7(2)
N22 C7 H7 106.0
C3 C7 H7 106.0
N11 C11 H11 124.2
N11 C11 C12 111.6(3)
C12 C11 H11 124.2
C11 C12 H12 127.5
C13 C12 C11 105.1(3)
C13 C12 H12 127.5
N12 C13 C12 106.9(3)
N12 C13 H13 126.5
C12 C13 H13 126.5
N21 C21 H21 124.0
N21 C21 C22 112.0(3)
C22 C21 H21 124.0
C21 C22 H22 127.6
C23 C22 C21 104.7(3)
C23 C22 H22 127.6
N22 C23 C22 107.3(3)
N22 C23 H23 126.4
C22 C23 H23 126.4
C32 C31 I2 119.0(2)
C32 C31 C36 122.8(3)
C36 C31 I2 118.2(2)
C31 C32 H32 120.6
C31 C32 C33 118.8(3)
C33 C32 H32 120.6
C32 C33 C34 119.3(3)
C32 C33 C37 122.3(3)
C34 C33 C37 118.1(3)
C33 C34 H34 119.7
C35 C34 C33 120.5(3)
C35 C34 H34 119.7
C34 C35 H35 119.7
C34 C35 C36 120.7(3)
C36 C35 H35 119.7
C31 C36 C35 117.9(3)
C31 C36 H36 121.0
C35 C36 H36 121.0
N42 C37 C33 114.2(2)
N42 C37 H37 106.7
N52 C37 N42 110.3(2)
N52 C37 C33 111.8(2)
N52 C37 H37 106.7
C33 C37 H37 106.7
N41 C41 H41 124.1
N41 C41 C42 111.9(3)
C42 C41 H41 124.1
C41 C42 H42 127.6
C43 C42 C41 104.8(3)
C43 C42 H42 127.6
N42 C43 C42 107.4(3)
N42 C43 H43 126.3
C42 C43 H43 126.3
N51 C51 H51 124.4
N51 C51 C52 111.1(3)
C52 C51 H51 124.4
C51 C52 H52 127.3
C53 C52 C51 105.4(3)
C53 C52 H52 127.3
N52 C53 C52 106.9(3)
N52 C53 H53 126.5
C52 C53 H53 126.5
O1 S1 C10 102.01(15)
O2 S1 O1 115.58(14)
O2 S1 O3 115.21(14)
O2 S1 C10 102.69(15)
O3 S1 O1 114.55(14)
O3 S1 C10 104.20(15)
F1 C10 S1 112.2(2)
F1 C10 F3 106.7(3)
F2 C10 S1 112.2(2)
F2 C10 F1 108.0(3)
F2 C10 F3 108.1(3)
F3 C10 S1 109.4(2)

loop_
_geom_bond_atom_site_label_1
_geom_bond_atom_site_label_2
_geom_bond_distance
I1 C1 2.093(3)
I2 C31 2.110(3)
Ag1 N11 2.314(3)
Ag1 N21 2.269(3)
Ag1 N41 2.326(3)
Ag1 N51 2.263(2)
N11 N12 1.357(3)
N11 C11 1.335(4)
N12 C7 1.449(4)
N12 C13 1.356(4)
N21 N22 1.360(3)
N21 C21 1.332(4)
N22 C7 1.448(4)
N22 C23 1.353(4)
N41 N42 1.364(3)
N41 C41 1.332(4)
N42 C37 1.456(4)
N42 C43 1.347(4)
N51 N52 1.356(3)
N51 C51 1.334(4)
N52 C37 1.453(4)
N52 C53 1.355(4)
C1 C2 1.394(4)
C2 H2 0.9500
C3 C2 1.391(4)
C3 C4 1.390(4)
C4 H4 0.9500
C4 C5 1.386(4)
C5 H5 0.9500
C5 C6 1.386(4)
C6 C1 1.385(4)
C6 H6 0.9500
C7 C3 1.516(4)
C7 H7 1.0000
C11 H11 0.9500
C11 C12 1.401(5)
C12 H12 0.9500
C12 C13 1.367(5)
C13 H13 0.9500
C21 H21 0.9500
C21 C22 1.396(5)
C22 H22 0.9500
C22 C23 1.369(5)
C23 H23 0.9500
C31 C32 1.379(4)
C32 H32 0.9500
C33 C32 1.395(4)
C33 C34 1.395(4)
C34 H34 0.9500
C34 C35 1.385(5)
C35 H35 0.9500
C35 C36 1.387(5)
C36 C31 1.383(4)
C36 H36 0.9500
C37 C33 1.519(4)
C37 H37 1.0000
C41 H41 0.9500
C41 C42 1.397(5)
C42 H42 0.9500
C42 C43 1.369(5)
C43 H43 0.9500
C51 H51 0.9500
C51 C52 1.398(4)
C52 H52 0.9500
C52 C53 1.368(4)
C53 H53 0.9500
S1 O1 1.443(2)
S1 O2 1.440(2)
S1 O3 1.441(2)
S1 C10 1.813(4)
F1 C10 1.333(4)
F2 C10 1.322(4)
F3 C10 1.347(4)

loop_
_geom_torsion_atom_site_label_1
_geom_torsion_atom_site_label_2
_geom_torsion_atom_site_label_3
_geom_torsion_atom_site_label_4
_geom_torsion
I1 C1 C2 C3 178.2(2)
I2 C31 C32 C33 -179.4(2)
Ag1 N11 N12 C7 -17.8(3)
Ag1 N11 N12 C13 161.52(19)
Ag1 N11 C11 C12 -156.9(2)
Ag1 N21 N22 C7 10.3(3)
Ag1 N21 N22 C23 -179.4(2)
Ag1 N21 C21 C22 178.8(2)
Ag1 N41 N42 C37 11.8(3)
Ag1 N41 N42 C43 -159.7(2)
Ag1 N41 C41 C42 154.5(2)
Ag1 N51 N52 C37 -14.3(3)
Ag1 N51 N52 C53 160.97(19)
Ag1 N51 C51 C52 -157.0(2)
N11 Ag1 N21 N22 27.2(2)
N11 Ag1 N21 C21 -150.5(3)
N11 Ag1 N41 N42 149.08(18)
N11 Ag1 N41 C41 -3.8(3)
N11 Ag1 N51 N52 -141.6(2)
N11 Ag1 N51 C51 13.6(3)
N11 N12 C7 N22 72.2(3)
N11 N12 C7 C3 -56.7(3)
N11 N12 C13 C12 0.0(3)
N11 C11 C12 C13 0.5(4)
N12 N11 C11 C12 -0.5(4)
N12 C7 C3 C2 -41.2(3)
N12 C7 C3 C4 146.7(3)
N21 Ag1 N11 N12 -23.5(2)
N21 Ag1 N11 C11 130.7(3)
N21 Ag1 N41 N42 -107.5(2)
N21 Ag1 N41 C41 99.6(3)
N21 Ag1 N51 N52 109.0(2)
N21 Ag1 N51 C51 -95.8(3)
N21 N22 C7 N12 -67.4(3)
N21 N22 C7 C3 61.9(3)
N21 N22 C23 C22 0.8(4)
N21 C21 C22 C23 -0.5(4)
N22 N21 C21 C22 0.9(4)
N22 C7 C3 C2 -169.6(2)
N22 C7 C3 C4 18.3(4)
N41 Ag1 N11 N12 106.6(2)
N41 Ag1 N11 C11 -99.2(3)
N41 Ag1 N21 N22 -89.1(2)
N41 Ag1 N21 C21 93.2(3)
N41 Ag1 N51 N52 -27.6(2)
N41 Ag1 N51 C51 127.7(3)
N41 N42 C37 N52 -70.0(3)
N41 N42 C37 C33 56.9(3)
N41 N42 C43 C42 -0.6(4)
N41 C41 C42 C43 0.3(4)
N42 N41 C41 C42 -0.6(3)
N42 C37 C33 C32 19.5(4)
N42 C37 C33 C34 -166.5(3)
N51 Ag1 N11 N12 -155.32(19)
N51 Ag1 N11 C11 -1.2(3)
N51 Ag1 N21 N22 151.94(18)
N51 Ag1 N21 C21 -25.8(4)
N51 Ag1 N41 N42 28.73(19)
N51 Ag1 N41 C41 -124.2(3)
N51 N52 C37 N42 72.5(3)
N51 N52 C37 C33 -55.7(3)
N51 N52 C53 C52 0.6(3)
N51 C51 C52 C53 -0.1(4)
N52 N51 C51 C52 0.5(3)
N52 C37 C33 C32 145.6(3)
N52 C37 C33 C34 -40.4(3)
C2 C3 C4 C5 -0.6(4)
C3 C4 C5 C6 0.5(4)
C4 C3 C2 C1 0.1(4)
C4 C5 C6 C1 -0.1(4)
C5 C6 C1 I1 -178.3(2)
C5 C6 C1 C2 -0.4(4)
C6 C1 C2 C3 0.3(4)
C7 N12 C13 C12 179.3(3)
C7 N22 C23 C22 170.5(3)
C7 C3 C2 C1 -172.1(3)
C7 C3 C4 C5 171.5(3)
C11 N11 N12 C7 -179.0(3)
C11 N11 N12 C13 0.3(3)
C11 C12 C13 N12 -0.3(3)
C13 N12 C7 N22 -107.0(3)
C13 N12 C7 C3 124.2(3)
C21 N21 N22 C7 -171.4(3)
C21 N21 N22 C23 -1.0(3)
C21 C22 C23 N22 -0.2(4)
C23 N22 C7 N12 123.8(3)
C23 N22 C7 C3 -106.9(3)
C32 C33 C34 C35 -0.5(4)
C33 C34 C35 C36 0.3(5)
C34 C33 C32 C31 0.4(4)
C34 C35 C36 C31 -0.1(5)
C35 C36 C31 I2 179.2(2)
C35 C36 C31 C32 0.0(5)
C36 C31 C32 C33 -0.2(4)
C37 N42 C43 C42 -171.5(3)
C37 N52 C53 C52 175.5(3)
C37 C33 C32 C31 174.3(3)
C37 C33 C34 C35 -174.7(3)
C41 N41 N42 C37 172.3(3)
C41 N41 N42 C43 0.8(3)
C41 C42 C43 N42 0.2(4)
C43 N42 C37 N52 100.1(3)
C43 N42 C37 C33 -133.0(3)
C51 N51 N52 C37 -175.9(2)
C51 N51 N52 C53 -0.7(3)
C51 C52 C53 N52 -0.3(3)
C53 N52 C37 N42 -102.0(3)
C53 N52 C37 C33 129.8(3)
O1 S1 C10 F1 178.4(2)
O1 S1 C10 F2 -59.8(3)
O1 S1 C10 F3 60.1(2)
O2 S1 C10 F1 58.4(3)
O2 S1 C10 F2 -179.8(2)
O2 S1 C10 F3 -59.9(2)
O3 S1 C10 F1 -62.1(3)
O3 S1 C10 F2 59.7(3)
O3 S1 C10 F3 179.6(2)
